data_4123631
loop_
_publ_author_name
'Xu, Zhengren'
'Wang, Qian'
'Zhu, Jieping'

_publ_section_title
;
 Total Syntheses of (-)-Mersicarpine, (-)-Scholarisine G, (+)-Melodinine
 E, (-)-Leuconoxine, (-)-Leuconolam, (-)-Leuconodine A, (+)-Leuconodine F,
 and (-)-Leuconodine C: Self-Induced Diastereomeric Anisochronism (SIDA)
 Phenomenon for Scholarisine G and Leuconodines A and C.
;
_journal_issue 20
_journal_name_full 'Journal of the American Chemical Society'
_journal_page_first 6712
_journal_page_last 6724
_journal_paper_doi 10.1021/jacs.5b03619
_journal_volume 137
_journal_year 2015
_chemical_formula_moiety 'C19 H22 N2 O3'
_chemical_formula_sum 'C19 H22 N2 O3'
_chemical_formula_weight 326.39
_space_group_IT_number 9
_symmetry_cell_setting monoclinic
_symmetry_space_group_name_Hall 'C -2yc'
_symmetry_space_group_name_H-M 'C 1 c 1'
_atom_sites_solution_hydrogens geom
_atom_sites_solution_primary direct
_atom_sites_solution_secondary difmap
_audit_creation_method SHELXL-97
_audit_update_record
;
2014-05-07 # Formatted by publCIF

;
_cell_angle_alpha 90.00
_cell_angle_beta 117.860(2)
_cell_angle_gamma 90.00
_cell_formula_units_Z 4
_cell_length_a 11.3917(2)
_cell_length_b 16.06981(17)
_cell_length_c 9.85692(17)
_cell_measurement_reflns_used 11263
_cell_measurement_temperature 100(2)
_cell_measurement_theta_max 73.3010
_cell_measurement_theta_min 4.9790
_cell_volume 1595.28(5)
_computing_cell_refinement
; 
CrysAlisPro, Agilent Technologies, 
Version 1.171.36.28 (release 01-02-2013 CrysAlis171 .NET) 
(compiled Feb  1 2013,16:14:44) 
;
_computing_data_collection
; 
CrysAlisPro, Agilent Technologies, 
Version 1.171.36.28 (release 01-02-2013 CrysAlis171 .NET) 
(compiled Feb  1 2013,16:14:44) 
;
_computing_data_reduction
; 
CrysAlisPro, Agilent Technologies, 
Version 1.171.36.28 (release 01-02-2013 CrysAlis171 .NET) 
(compiled Feb  1 2013,16:14:44) 
;
_computing_molecular_graphics 'Bruker SHELXTL'
_computing_publication_material 'Bruker SHELXTL'
_computing_structure_refinement 'SHELXL-97 (Sheldrick, 1997)'
_computing_structure_solution 'SHELXS-97 (Sheldrick, 1990)'
_diffrn_ambient_temperature 100(2)
_diffrn_detector_area_resol_mean 10.2665
_diffrn_measured_fraction_theta_full 0.987
_diffrn_measured_fraction_theta_max 0.987
_diffrn_measurement_device_type 'SuperNova, Dual, Cu at zero, Atlas'
_diffrn_measurement_method '\w scans'
_diffrn_radiation_monochromator mirror
_diffrn_radiation_source 'SuperNova (Cu) X-ray Source'
_diffrn_radiation_type 'Cu K\a'
_diffrn_radiation_wavelength 1.54178
_diffrn_reflns_av_R_equivalents 0.0274
_diffrn_reflns_av_sigmaI/netI 0.0138
_diffrn_reflns_limit_h_max 14
_diffrn_reflns_limit_h_min -14
_diffrn_reflns_limit_k_max 19
_diffrn_reflns_limit_k_min -19
_diffrn_reflns_limit_l_max 12
_diffrn_reflns_limit_l_min -12
_diffrn_reflns_number 12929
_diffrn_reflns_theta_full 73.41
_diffrn_reflns_theta_max 73.41
_diffrn_reflns_theta_min 5.18
_exptl_absorpt_coefficient_mu 0.747
_exptl_absorpt_correction_T_max 1.00000
_exptl_absorpt_correction_T_min 0.30206
_exptl_absorpt_correction_type multi-scan
_exptl_absorpt_process_details
; 
CrysAlisPro, Agilent Technologies, 
Version 1.171.36.28 (release 01-02-2013 CrysAlis171 .NET) 
(compiled Feb  1 2013,16:14:44) 
Empirical absorption correction using spherical harmonics, 
 implemented in SCALE3 ABSPACK scaling algorithm. 
;
_exptl_crystal_colour yellow
_exptl_crystal_density_diffrn 1.359
_exptl_crystal_density_method 'not measured'
_exptl_crystal_description prism
_exptl_crystal_F_000 696
_exptl_crystal_size_max 0.64
_exptl_crystal_size_mid 0.46
_exptl_crystal_size_min 0.34
_refine_diff_density_max 0.200
_refine_diff_density_min -0.126
_refine_diff_density_rms 0.030
_refine_ls_abs_structure_details 'Flack H D (1983), Acta Cryst. A39, 876-881'
_refine_ls_abs_structure_Flack 0.11(12)
_refine_ls_extinction_coef 0.0048(2)
_refine_ls_extinction_expression Fc^*^=kFc[1+0.001xFc^2^\l^3^/sin(2\q)]^-1/4^
_refine_ls_extinction_method SHELXL
_refine_ls_goodness_of_fit_ref 1.045
_refine_ls_hydrogen_treatment mixed
_refine_ls_matrix_type full
_refine_ls_number_parameters 223
_refine_ls_number_reflns 3051
_refine_ls_number_restraints 2
_refine_ls_restrained_S_all 1.045
_refine_ls_R_factor_all 0.0237
_refine_ls_R_factor_gt 0.0237
_refine_ls_shift/su_max 0.000
_refine_ls_shift/su_mean 0.000
_refine_ls_structure_factor_coef Fsqd
_refine_ls_weighting_details 'calc w=1/[\s^2^(Fo^2^)+(0.0345P)^2^+0.6623P] where P=(Fo^2^+2Fc^2^)/3'
_refine_ls_weighting_scheme calc
_refine_ls_wR_factor_gt 0.0624
_refine_ls_wR_factor_ref 0.0624
_reflns_number_gt 3045
_reflns_number_total 3051
_reflns_threshold_expression >2sigma(I)
_cod_data_source_file ja5b03619_si_001.cif
_cod_data_source_block xzrvi-199a
_cod_depositor_comments 'Adding full bibliography for 4123621--4123635.cif.'
_cod_original_cell_volume 1595.29(4)
_cod_original_sg_symbol_H-M 'C c'
_cod_database_code 4123631

loop_
_symmetry_equiv_pos_as_xyz
'x, y, z'
'x, -y, z+1/2'
'x+1/2, y+1/2, z'
'x+1/2, -y+1/2, z+1/2'

loop_
_atom_site_label
_atom_site_type_symbol
_atom_site_fract_x
_atom_site_fract_y
_atom_site_fract_z
_atom_site_U_iso_or_equiv
_atom_site_adp_type
_atom_site_occupancy
_atom_site_symmetry_multiplicity
_atom_site_calc_flag
_atom_site_refinement_flags
O1 O 0.00221(9) 0.52802(5) 0.50670(11) 0.0243(2) Uani 1 1 d .
O2 O -0.09238(9) 0.22473(5) 0.77789(10) 0.01998(19) Uani 1 1 d .
H2 H -0.125(2) 0.1880(13) 0.705(3) 0.044(5) Uiso 1 1 d .
O3 O 0.29420(9) 0.38726(5) 1.04324(10) 0.02079(19) Uani 1 1 d .
N1 N -0.05050(9) 0.34238(6) 0.66096(11) 0.0152(2) Uani 1 1 d .
N2 N 0.15577(9) 0.41872(6) 0.79557(11) 0.0155(2) Uani 1 1 d .
C1 C 0.04749(11) 0.39285(7) 0.64304(13) 0.0149(2) Uani 1 1 d .
C2 C -0.15466(12) 0.39253(7) 0.64889(13) 0.0160(2) Uani 1 1 d .
C3 C -0.25940(12) 0.37445(8) 0.68114(14) 0.0205(3) Uani 1 1 d .
H3 H -0.2627 0.3233 0.7275 0.025 Uiso 1 1 calc R
C4 C -0.35806(13) 0.43392(9) 0.64291(16) 0.0250(3) Uani 1 1 d .
H4 H -0.4303 0.4221 0.6628 0.030 Uiso 1 1 calc R
C5 C -0.35606(12) 0.51047(8) 0.57640(16) 0.0251(3) Uani 1 1 d .
H5 H -0.4258 0.5494 0.5517 0.030 Uiso 1 1 calc R
C6 C -0.25178(13) 0.52881(8) 0.54701(14) 0.0214(3) Uani 1 1 d .
H6 H -0.2484 0.5804 0.5020 0.026 Uiso 1 1 calc R
C7 C -0.15139(12) 0.46977(7) 0.58498(13) 0.0175(2) Uani 1 1 d .
C8 C -0.03243(12) 0.47365(7) 0.56599(14) 0.0180(2) Uani 1 1 d .
C9 C 0.25632(12) 0.47439(7) 0.78902(14) 0.0182(2) Uani 1 1 d .
H9A H 0.3233 0.4898 0.8943 0.022 Uiso 1 1 calc R
H9B H 0.2132 0.5260 0.7331 0.022 Uiso 1 1 calc R
C10 C 0.32368(12) 0.43005(8) 0.70730(14) 0.0202(3) Uani 1 1 d .
H10A H 0.3778 0.3834 0.7717 0.024 Uiso 1 1 calc R
H10B H 0.3839 0.4693 0.6927 0.024 Uiso 1 1 calc R
C11 C 0.22126(12) 0.39664(8) 0.55127(14) 0.0206(3) Uani 1 1 d .
H11A H 0.2676 0.3619 0.5082 0.025 Uiso 1 1 calc R
H11B H 0.1808 0.4442 0.4809 0.025 Uiso 1 1 calc R
C12 C 0.10959(12) 0.34452(7) 0.55602(13) 0.0171(2) Uani 1 1 d .
C13 C 0.16790(12) 0.26392(8) 0.64921(14) 0.0191(3) Uani 1 1 d .
H13A H 0.1955 0.2267 0.5892 0.023 Uiso 1 1 calc R
H13B H 0.2484 0.2784 0.7452 0.023 Uiso 1 1 calc R
C14 C 0.07283(12) 0.21636(7) 0.69041(14) 0.0196(3) Uani 1 1 d .
H14A H 0.1226 0.1710 0.7625 0.024 Uiso 1 1 calc R
H14B H 0.0030 0.1904 0.5961 0.024 Uiso 1 1 calc R
C15 C 0.00599(11) 0.26986(7) 0.76327(13) 0.0167(3) Uani 1 1 d .
C16 C 0.09954(12) 0.30382(8) 0.92152(13) 0.0188(2) Uani 1 1 d .
H16A H 0.0457 0.3247 0.9693 0.023 Uiso 1 1 calc R
H16B H 0.1547 0.2574 0.9858 0.023 Uiso 1 1 calc R
C17 C 0.19055(12) 0.37271(7) 0.92400(13) 0.0171(2) Uani 1 1 d .
C18 C -0.00072(13) 0.32720(8) 0.39142(14) 0.0231(3) Uani 1 1 d .
H18A H -0.0728 0.2959 0.3978 0.028 Uiso 1 1 calc R
H18B H -0.0382 0.3811 0.3412 0.028 Uiso 1 1 calc R
C19 C 0.04302(15) 0.27865(9) 0.29002(16) 0.0299(3) Uani 1 1 d .
H19A H 0.1123 0.3098 0.2796 0.045 Uiso 1 1 calc R
H19B H -0.0332 0.2705 0.1885 0.045 Uiso 1 1 calc R
H19C H 0.0781 0.2244 0.3368 0.045 Uiso 1 1 calc R

loop_
_atom_site_aniso_label
_atom_site_aniso_U_11
_atom_site_aniso_U_22
_atom_site_aniso_U_33
_atom_site_aniso_U_23
_atom_site_aniso_U_13
_atom_site_aniso_U_12
O1 0.0237(5) 0.0223(4) 0.0282(5) 0.0096(3) 0.0130(4) 0.0025(3)
O2 0.0229(5) 0.0180(4) 0.0217(4) -0.0015(3) 0.0126(4) -0.0047(3)
O3 0.0192(4) 0.0197(4) 0.0173(4) 0.0002(3) 0.0033(4) 0.0015(3)
N1 0.0145(5) 0.0155(5) 0.0169(5) 0.0013(4) 0.0085(4) 0.0015(4)
N2 0.0149(5) 0.0152(5) 0.0164(5) -0.0006(4) 0.0073(4) 0.0007(4)
C1 0.0135(5) 0.0162(5) 0.0150(6) 0.0011(4) 0.0067(5) 0.0007(4)
C2 0.0142(6) 0.0185(5) 0.0128(6) -0.0045(4) 0.0043(5) 0.0003(4)
C3 0.0197(6) 0.0225(6) 0.0211(6) -0.0040(5) 0.0111(5) -0.0021(5)
C4 0.0180(6) 0.0315(7) 0.0288(7) -0.0077(5) 0.0139(5) -0.0007(5)
C5 0.0171(6) 0.0271(7) 0.0289(7) -0.0045(5) 0.0088(6) 0.0058(5)
C6 0.0199(6) 0.0208(6) 0.0199(6) -0.0010(5) 0.0062(5) 0.0041(5)
C7 0.0155(6) 0.0192(6) 0.0153(6) -0.0005(4) 0.0052(5) 0.0015(4)
C8 0.0172(6) 0.0182(5) 0.0162(6) 0.0007(4) 0.0058(5) 0.0023(4)
C9 0.0151(6) 0.0187(6) 0.0209(6) 0.0000(4) 0.0086(5) -0.0009(4)
C10 0.0161(6) 0.0205(6) 0.0253(6) -0.0009(5) 0.0107(6) -0.0003(5)
C11 0.0200(6) 0.0239(6) 0.0218(6) -0.0009(5) 0.0132(5) 0.0005(5)
C12 0.0171(6) 0.0192(6) 0.0171(6) -0.0019(4) 0.0097(5) 0.0013(4)
C13 0.0187(6) 0.0181(6) 0.0223(6) -0.0020(4) 0.0110(5) 0.0027(4)
C14 0.0211(6) 0.0155(5) 0.0225(6) -0.0019(4) 0.0104(5) 0.0017(4)
C15 0.0186(6) 0.0142(5) 0.0189(6) 0.0012(4) 0.0101(5) 0.0012(4)
C16 0.0211(6) 0.0172(5) 0.0175(6) 0.0013(4) 0.0086(5) 0.0006(4)
C17 0.0193(6) 0.0144(5) 0.0183(6) -0.0006(4) 0.0093(5) 0.0035(4)
C18 0.0214(6) 0.0305(7) 0.0181(6) -0.0031(5) 0.0099(5) -0.0008(5)
C19 0.0307(7) 0.0396(8) 0.0240(7) -0.0098(6) 0.0166(6) -0.0074(6)

loop_
_atom_type_symbol
_atom_type_description
_atom_type_scat_dispersion_real
_atom_type_scat_dispersion_imag
_atom_type_scat_source
C C 0.0181 0.0091 'International Tables Vol C Tables 4.2.6.8 and 6.1.1.4'
H H 0.0000 0.0000 'International Tables Vol C Tables 4.2.6.8 and 6.1.1.4'
N N 0.0311 0.0180 'International Tables Vol C Tables 4.2.6.8 and 6.1.1.4'
O O 0.0492 0.0322 'International Tables Vol C Tables 4.2.6.8 and 6.1.1.4'

loop_
_geom_angle_atom_site_label_1
_geom_angle_atom_site_label_2
_geom_angle_atom_site_label_3
_geom_angle
C15 O2 H2 109.0(14)
C2 N1 C1 109.77(9)
C2 N1 C15 126.63(9)
C1 N1 C15 114.09(9)
C17 N2 C9 118.46(9)
C17 N2 C1 122.20(10)
C9 N2 C1 114.68(9)
N1 C1 N2 110.68(9)
N1 C1 C12 111.21(9)
N2 C1 C12 108.73(9)
N1 C1 C8 102.48(9)
N2 C1 C8 106.13(9)
C12 C1 C8 117.36(9)
N1 C2 C7 110.52(10)
N1 C2 C3 129.97(11)
C7 C2 C3 119.37(11)
C4 C3 C2 117.61(12)
C4 C3 H3 121.2
C2 C3 H3 121.2
C3 C4 C5 123.00(12)
C3 C4 H4 118.5
C5 C4 H4 118.5
C6 C5 C4 119.37(11)
C6 C5 H5 120.3
C4 C5 H5 120.3
C5 C6 C7 118.45(12)
C5 C6 H6 120.8
C7 C6 H6 120.8
C6 C7 C2 122.17(11)
C6 C7 C8 129.25(11)
C2 C7 C8 108.57(10)
O1 C8 C7 128.67(11)
O1 C8 C1 125.76(11)
C7 C8 C1 105.55(10)
N2 C9 C10 109.38(9)
N2 C9 H9A 109.8
C10 C9 H9A 109.8
N2 C9 H9B 109.8
C10 C9 H9B 109.8
H9A C9 H9B 108.2
C9 C10 C11 111.09(10)
C9 C10 H10A 109.4
C11 C10 H10A 109.4
C9 C10 H10B 109.4
C11 C10 H10B 109.4
H10A C10 H10B 108.0
C10 C11 C12 114.38(10)
C10 C11 H11A 108.7
C12 C11 H11A 108.7
C10 C11 H11B 108.7
C12 C11 H11B 108.7
H11A C11 H11B 107.6
C11 C12 C18 110.12(9)
C11 C12 C13 109.97(10)
C18 C12 C13 112.70(10)
C11 C12 C1 109.92(9)
C18 C12 C1 108.29(10)
C13 C12 C1 105.73(9)
C14 C13 C12 114.57(10)
C14 C13 H13A 108.6
C12 C13 H13A 108.6
C14 C13 H13B 108.6
C12 C13 H13B 108.6
H13A C13 H13B 107.6
C13 C14 C15 114.42(10)
C13 C14 H14A 108.7
C15 C14 H14A 108.7
C13 C14 H14B 108.7
C15 C14 H14B 108.7
H14A C14 H14B 107.6
O2 C15 N1 111.42(9)
O2 C15 C16 106.96(9)
N1 C15 C16 106.86(9)
O2 C15 C14 110.81(9)
N1 C15 C14 106.02(9)
C16 C15 C14 114.76(10)
C17 C16 C15 115.26(10)
C17 C16 H16A 108.5
C15 C16 H16A 108.5
C17 C16 H16B 108.5
C15 C16 H16B 108.5
H16A C16 H16B 107.5
O3 C17 N2 121.09(11)
O3 C17 C16 119.80(10)
N2 C17 C16 119.10(10)
C19 C18 C12 115.25(11)
C19 C18 H18A 108.5
C12 C18 H18A 108.5
C19 C18 H18B 108.5
C12 C18 H18B 108.5
H18A C18 H18B 107.5
C18 C19 H19A 109.5
C18 C19 H19B 109.5
H19A C19 H19B 109.5
C18 C19 H19C 109.5
H19A C19 H19C 109.5
H19B C19 H19C 109.5

loop_
_geom_bond_atom_site_label_1
_geom_bond_atom_site_label_2
_geom_bond_distance
O1 C8 1.2149(15)
O2 C15 1.3977(14)
O2 H2 0.87(2)
O3 C17 1.2382(15)
N1 C2 1.3928(15)
N1 C1 1.4558(15)
N1 C15 1.4774(14)
N2 C17 1.3555(15)
N2 C9 1.4784(15)
N2 C1 1.4905(15)
C1 C12 1.5513(15)
C1 C8 1.5639(16)
C2 C7 1.4003(17)
C2 C3 1.4012(17)
C3 C4 1.3866(18)
C3 H3 0.9500
C4 C5 1.399(2)
C4 H4 0.9500
C5 C6 1.3797(19)
C5 H5 0.9500
C6 C7 1.3958(17)
C6 H6 0.9500
C7 C8 1.4533(17)
C9 C10 1.5242(16)
C9 H9A 0.9900
C9 H9B 0.9900
C10 C11 1.5290(17)
C10 H10A 0.9900
C10 H10B 0.9900
C11 C12 1.5419(16)
C11 H11A 0.9900
C11 H11B 0.9900
C12 C18 1.5439(17)
C12 C13 1.5467(17)
C13 C14 1.5273(17)
C13 H13A 0.9900
C13 H13B 0.9900
C14 C15 1.5316(15)
C14 H14A 0.9900
C14 H14B 0.9900
C15 C16 1.5209(17)
C16 C17 1.5091(16)
C16 H16A 0.9900
C16 H16B 0.9900
C18 C19 1.5236(18)
C18 H18A 0.9900
C18 H18B 0.9900
C19 H19A 0.9800
C19 H19B 0.9800
C19 H19C 0.9800

loop_
_geom_hbond_atom_site_label_D
_geom_hbond_atom_site_label_H
_geom_hbond_atom_site_label_A
_geom_hbond_distance_DH
_geom_hbond_distance_HA
_geom_hbond_distance_DA
_geom_hbond_angle_DHA
_geom_hbond_site_symmetry_A
O2 H2 O3 0.87(2) 1.87(2) 2.7322(12) 176(2) 4_454

loop_
_geom_torsion_atom_site_label_1
_geom_torsion_atom_site_label_2
_geom_torsion_atom_site_label_3
_geom_torsion_atom_site_label_4
_geom_torsion
C2 N1 C1 N2 94.94(11)
C15 N1 C1 N2 -53.85(12)
C2 N1 C1 C12 -144.09(9)
C15 N1 C1 C12 67.12(12)
C2 N1 C1 C8 -17.87(11)
C15 N1 C1 C8 -166.66(9)
C17 N2 C1 N1 27.96(14)
C9 N2 C1 N1 -176.64(9)
C17 N2 C1 C12 -94.47(12)
C9 N2 C1 C12 60.93(12)
C17 N2 C1 C8 138.43(11)
C9 N2 C1 C8 -66.18(12)
C1 N1 C2 C7 15.29(12)
C15 N1 C2 C7 159.16(11)
C1 N1 C2 C3 -169.11(12)
C15 N1 C2 C3 -25.24(19)
N1 C2 C3 C4 -173.22(12)
C7 C2 C3 C4 2.04(17)
C2 C3 C4 C5 -0.89(19)
C3 C4 C5 C6 -0.2(2)
C4 C5 C6 C7 0.04(19)
C5 C6 C7 C2 1.18(18)
C5 C6 C7 C8 179.93(12)
N1 C2 C7 C6 173.87(11)
C3 C2 C7 C6 -2.26(17)
N1 C2 C7 C8 -5.11(13)
C3 C2 C7 C8 178.76(10)
C6 C7 C8 O1 -3.5(2)
C2 C7 C8 O1 175.41(13)
C6 C7 C8 C1 174.97(12)
C2 C7 C8 C1 -6.15(12)
N1 C1 C8 O1 -167.18(12)
N2 C1 C8 O1 76.69(14)
C12 C1 C8 O1 -45.05(17)
N1 C1 C8 C7 14.32(11)
N2 C1 C8 C7 -101.81(10)
C12 C1 C8 C7 136.44(10)
C17 N2 C9 C10 95.59(12)
C1 N2 C9 C10 -60.78(13)
N2 C9 C10 C11 52.93(13)
C9 C10 C11 C12 -50.83(14)
C10 C11 C12 C18 169.97(10)
C10 C11 C12 C13 -65.26(13)
C10 C11 C12 C1 50.75(13)
N1 C1 C12 C11 -175.10(9)
N2 C1 C12 C11 -52.99(12)
C8 C1 C12 C11 67.39(13)
N1 C1 C12 C18 64.56(12)
N2 C1 C12 C18 -173.33(9)
C8 C1 C12 C18 -52.94(13)
N1 C1 C12 C13 -56.46(12)
N2 C1 C12 C13 65.65(11)
C8 C1 C12 C13 -173.96(10)
C11 C12 C13 C14 167.78(10)
C18 C12 C13 C14 -68.95(13)
C1 C12 C13 C14 49.16(13)
C12 C13 C14 C15 -49.92(14)
C2 N1 C15 O2 36.44(15)
C1 N1 C15 O2 179.01(9)
C2 N1 C15 C16 -80.07(13)
C1 N1 C15 C16 62.50(12)
C2 N1 C15 C14 157.09(11)
C1 N1 C15 C14 -60.34(12)
C13 C14 C15 O2 171.81(9)
C13 C14 C15 N1 50.77(13)
C13 C14 C15 C16 -66.92(13)
O2 C15 C16 C17 -164.20(9)
N1 C15 C16 C17 -44.76(13)
C14 C15 C16 C17 72.45(13)
C9 N2 C17 O3 13.02(16)
C1 N2 C17 O3 167.53(10)
C9 N2 C17 C16 -168.18(10)
C1 N2 C17 C16 -13.66(16)
C15 C16 C17 O3 -158.38(11)
C15 C16 C17 N2 22.80(15)
C11 C12 C18 C19 60.68(14)
C13 C12 C18 C19 -62.51(14)
C1 C12 C18 C19 -179.11(11)
